data_7213598
loop_
_publ_author_name
'Wei, Yong-Li'
'Li, Xiao-Yuan'
'Kang, Ting-Ting'
'Wang, Su-Na'
'Zang, Shuang-Quan'

_publ_section_title
;
 A series of Ag(i)--Cd(ii) hetero- and Ag(i) homo-nuclear coordination
 polymers based on 5-iodo-isophthalic acid and N-donor ancillary ligands
;
_journal_issue 2
_journal_name_full CrystEngComm
_journal_page_first 223
_journal_paper_doi 10.1039/c3ce41714j
_journal_volume 16
_journal_year 2014
_chemical_formula_moiety 'C44 H34 Ag4 I2 N8 O8'
_chemical_formula_sum 'C44 H34 Ag4 I2 N8 O8'
_chemical_formula_weight 1488.07
_chemical_name_systematic
;
?
;
_space_group_IT_number 2
_symmetry_cell_setting triclinic
_symmetry_space_group_name_Hall '-P 1'
_symmetry_space_group_name_H-M 'P -1'
_atom_sites_solution_hydrogens geom
_atom_sites_solution_primary direct
_atom_sites_solution_secondary difmap
_audit_creation_method SHELXL-97
_cell_angle_alpha 102.542(3)
_cell_angle_beta 93.087(3)
_cell_angle_gamma 106.942(3)
_cell_formula_units_Z 2
_cell_length_a 11.2576(4)
_cell_length_b 12.6293(4)
_cell_length_c 16.9504(5)
_cell_measurement_reflns_used 2314
_cell_measurement_temperature 293(2)
_cell_measurement_theta_max 29.2026
_cell_measurement_theta_min 3.0083
_cell_volume 2232.56(14)
_computing_cell_refinement 'Bruker FRAMBO'
_computing_data_collection 'Bruker FRAMBO'
_computing_data_reduction 'Bruker SAINT'
_computing_molecular_graphics 'Bruker SHELXTL'
_computing_publication_material 'Bruker SHELXTL'
_computing_structure_refinement 'SHELXL-97 (Sheldrick, 1997)'
_computing_structure_solution 'SHELXS-97 (Sheldrick, 1990)'
_diffrn_ambient_temperature 293(2)
_diffrn_measured_fraction_theta_full 0.998
_diffrn_measured_fraction_theta_max 0.998
_diffrn_measurement_device_type 'multiwire proportional'
_diffrn_measurement_method 'phi and omega scans'
_diffrn_radiation_monochromator graphite
_diffrn_radiation_source 'fine-focus sealed tube'
_diffrn_radiation_type MoK\a
_diffrn_radiation_wavelength 0.71073
_diffrn_reflns_av_R_equivalents 0.0281
_diffrn_reflns_av_sigmaI/netI 0.0461
_diffrn_reflns_limit_h_max 13
_diffrn_reflns_limit_h_min -12
_diffrn_reflns_limit_k_max 14
_diffrn_reflns_limit_k_min -15
_diffrn_reflns_limit_l_max 20
_diffrn_reflns_limit_l_min -20
_diffrn_reflns_number 16596
_diffrn_reflns_theta_full 25.00
_diffrn_reflns_theta_max 25.00
_diffrn_reflns_theta_min 2.93
_exptl_absorpt_coefficient_mu 3.175
_exptl_absorpt_correction_T_max 0.547
_exptl_absorpt_correction_T_min 0.519
_exptl_absorpt_correction_type multi-scan
_exptl_absorpt_process_details 'SADABS(Bruker, 2009)'
_exptl_crystal_density_diffrn 2.214
_exptl_crystal_density_method 'not measured'
_exptl_crystal_F_000 1424
_exptl_crystal_size_max 0.21
_exptl_crystal_size_mid 0.20
_exptl_crystal_size_min 0.19
_refine_diff_density_max 2.110
_refine_diff_density_min -1.987
_refine_diff_density_rms 0.124
_refine_ls_extinction_method none
_refine_ls_goodness_of_fit_ref 1.004
_refine_ls_hydrogen_treatment constr
_refine_ls_matrix_type full
_refine_ls_number_parameters 592
_refine_ls_number_reflns 7839
_refine_ls_number_restraints 1574
_refine_ls_restrained_S_all 0.966
_refine_ls_R_factor_all 0.0629
_refine_ls_R_factor_gt 0.0453
_refine_ls_shift/su_max 0.037
_refine_ls_shift/su_mean 0.001
_refine_ls_structure_factor_coef Fsqd
_refine_ls_weighting_details 'calc w=1/[\s^2^(Fo^2^)+(0.0583P)^2^+5.7621P] where P=(Fo^2^+2Fc^2^)/3'
_refine_ls_weighting_scheme calc
_refine_ls_wR_factor_gt 0.1092
_refine_ls_wR_factor_ref 0.1176
_reflns_number_gt 6154
_reflns_number_total 7851
_reflns_threshold_expression >2sigma(I)
_cod_data_source_file c3ce41714j.txt
_cod_data_source_block 3
_cod_database_code 7213598

loop_
_symmetry_equiv_pos_as_xyz
'x, y, z'
'-x, -y, -z'

loop_
_atom_site_label
_atom_site_type_symbol
_atom_site_fract_x
_atom_site_fract_y
_atom_site_fract_z
_atom_site_U_iso_or_equiv
_atom_site_adp_type
_atom_site_occupancy
_atom_site_symmetry_multiplicity
_atom_site_calc_flag
_atom_site_refinement_flags
I1 I 1.67194(4) 1.55620(4) -0.09561(3) 0.04129(14) Uani 1 1 d U
O4 O 1.4556(5) 1.0755(4) -0.3862(3) 0.0449(11) Uani 1 1 d U
O3 O 1.5754(5) 1.2416(4) -0.4032(3) 0.0424(11) Uani 1 1 d U
C8 C 1.5114(6) 1.1829(6) -0.3629(4) 0.0346(13) Uani 1 1 d U
C5 C 1.4911(6) 1.2375(5) -0.2777(4) 0.0308(12) Uani 1 1 d U
C4 C 1.5691(6) 1.3469(5) -0.2388(4) 0.0292(12) Uani 1 1 d U
H4 H 1.6331 1.3856 -0.2643 0.035 Uiso 1 1 calc R
C3 C 1.5496(6) 1.3964(5) -0.1616(4) 0.0294(12) Uani 1 1 d U
C6 C 1.3955(6) 1.1813(6) -0.2397(4) 0.0343(12) Uani 1 1 d U
H6 H 1.3455 1.1076 -0.2655 0.041 Uiso 1 1 calc R
C2 C 1.4509(6) 1.3418(5) -0.1241(4) 0.0337(13) Uani 1 1 d U
H2 H 1.4373 1.3777 -0.0730 0.040 Uiso 1 1 calc R
C1 C 1.3730(6) 1.2336(5) -0.1632(4) 0.0332(12) Uani 1 1 d DU
O1 O 1.2426(5) 1.2263(5) -0.0597(3) 0.0547(13) Uani 1 1 d U
C7 C 1.2588(9) 1.1735(8) -0.1233(6) 0.0778(14) Uani 1 1 d DU
O2 O 1.2126(6) 1.0742(5) -0.1492(4) 0.0778(14) Uani 1 1 d U
Ag1 Ag 1.06520(5) 1.09606(5) -0.03610(3) 0.04427(16) Uani 1 1 d U
I2 I 0.82135(5) 1.12717(4) 0.41398(3) 0.05136(16) Uani 1 1 d U
Ag2 Ag 1.5000 1.0000 -0.5000 0.0482(2) Uani 1 2 d SU
Ag5 Ag 0.0000 0.5000 1.0000 0.0530(2) Uani 1 2 d SU
Ag3 Ag 0.79090(6) 1.23350(4) 0.59445(4) 0.04897(17) Uani 1 1 d U
Ag4 Ag 0.98957(6) 1.25439(6) 0.73639(4) 0.0602(2) Uani 1 1 d U
N8 N 0.1223(5) 0.5222(5) 0.9113(3) 0.0395(12) Uani 1 1 d U
N7 N 0.2293(5) 0.6014(5) 0.8243(3) 0.0330(11) Uani 1 1 d U
C42 C 0.2567(7) 0.5014(6) 0.8224(4) 0.0401(13) Uani 1 1 d U
H42 H 0.3097 0.4722 0.7902 0.048 Uiso 1 1 calc R
C44 C 0.1489(6) 0.6098(6) 0.8781(4) 0.0340(12) Uani 1 1 d U
H44 H 0.1157 0.6699 0.8906 0.041 Uiso 1 1 calc R
C43 C 0.1897(7) 0.4545(6) 0.8777(4) 0.0412(14) Uani 1 1 d U
H43 H 0.1901 0.3866 0.8905 0.049 Uiso 1 1 calc R
C35 C 0.5930(6) 0.9709(6) 0.9185(4) 0.0338(12) Uani 1 1 d U
C39 C 0.4808(6) 0.7703(6) 0.8808(4) 0.0365(12) Uani 1 1 d U
H39 H 0.4740 0.6968 0.8854 0.044 Uiso 1 1 calc R
C36 C 0.5016(6) 0.9867(6) 0.8687(4) 0.0376(12) Uani 1 1 d U
H36 H 0.5074 1.0602 0.8643 0.045 Uiso 1 1 calc R
C40 C 0.5810(6) 0.8607(6) 0.9250(4) 0.0367(13) Uani 1 1 d U
H40 H 0.6400 0.8475 0.9590 0.044 Uiso 1 1 calc R
C37 C 0.4017(6) 0.8962(6) 0.8254(4) 0.0381(13) Uani 1 1 d U
H37 H 0.3410 0.9093 0.7927 0.046 Uiso 1 1 calc R
C38 C 0.3917(6) 0.7863(6) 0.8304(4) 0.0318(12) Uani 1 1 d U
C41 C 0.2855(6) 0.6867(6) 0.7793(4) 0.0369(13) Uani 1 1 d U
H41A H 0.2214 0.7154 0.7598 0.044 Uiso 1 1 calc R
H41B H 0.3169 0.6503 0.7321 0.044 Uiso 1 1 calc R
C34 C 0.7031(7) 1.0678(6) 0.9649(4) 0.0395(13) Uani 1 1 d U
H34A H 0.6761 1.1088 1.0123 0.047 Uiso 1 1 calc R
H34B H 0.7654 1.0370 0.9842 0.047 Uiso 1 1 calc R
C33 C 0.8420(6) 1.1338(6) 0.8628(4) 0.0363(12) Uani 1 1 d U
H33 H 0.8706 1.0709 0.8508 0.044 Uiso 1 1 calc R
C32 C 0.7416(7) 1.2490(6) 0.9155(4) 0.0428(14) Uani 1 1 d U
H32 H 0.6898 1.2814 0.9467 0.051 Uiso 1 1 calc R
N6 N 0.7612(5) 1.1485(5) 0.9171(3) 0.0349(11) Uani 1 1 d U
N5 N 0.8746(5) 1.2213(5) 0.8291(3) 0.0391(12) Uani 1 1 d U
C31 C 0.8093(7) 1.2936(6) 0.8616(4) 0.0450(15) Uani 1 1 d U
H31 H 0.8118 1.3618 0.8482 0.054 Uiso 1 1 calc R
N2 N 0.7309(5) 0.9177(5) 0.6738(3) 0.0331(11) Uani 1 1 d U
N1 N 0.7756(5) 1.0636(5) 0.6173(3) 0.0379(11) Uani 1 1 d U
C18 C 0.8242(6) 0.9090(6) 0.6280(4) 0.0392(13) Uani 1 1 d U
H18 H 0.8617 0.8516 0.6209 0.047 Uiso 1 1 calc R
C17 C 0.8520(7) 0.9990(6) 0.5950(4) 0.0417(14) Uani 1 1 d U
H17 H 0.9145 1.0152 0.5617 0.050 Uiso 1 1 calc R
C19 C 0.7030(7) 1.0106(6) 0.6653(4) 0.0389(13) Uani 1 1 d U
H19 H 0.6406 1.0351 0.6898 0.047 Uiso 1 1 calc R
C9 C 1.0514(6) 1.4024(5) 0.3197(4) 0.0272(11) Uani 1 1 d U
C14 C 0.9866(6) 1.3403(5) 0.3712(4) 0.0281(11) Uani 1 1 d U
H14 H 0.9780 1.3771 0.4234 0.034 Uiso 1 1 calc R
C13 C 0.9353(6) 1.2235(5) 0.3436(4) 0.0269(11) Uani 1 1 d U
C10 C 1.0646(6) 1.3447(5) 0.2423(4) 0.0298(11) Uani 1 1 d U
H10 H 1.1057 1.3859 0.2071 0.036 Uiso 1 1 calc R
C12 C 0.9521(6) 1.1644(5) 0.2681(4) 0.0310(12) Uani 1 1 d U
H12 H 0.9205 1.0852 0.2522 0.037 Uiso 1 1 calc R
C11 C 1.0169(6) 1.2259(5) 0.2170(4) 0.0266(11) Uani 1 1 d U
C16 C 1.0291(6) 1.1646(5) 0.1317(4) 0.0312(12) Uani 1 1 d U
O8 O 1.0666(4) 1.0792(4) 0.1252(3) 0.0404(10) Uani 1 1 d U
C21 C 0.5718(6) 0.7296(6) 0.6660(4) 0.0338(12) Uani 1 1 d U
C23 C 0.3991(7) 0.6410(6) 0.5592(4) 0.0414(14) Uani 1 1 d U
H23 H 0.3437 0.6479 0.5194 0.050 Uiso 1 1 calc R
C24 C 0.3916(6) 0.5347(6) 0.5701(4) 0.0368(13) Uani 1 1 d U
C22 C 0.4877(7) 0.7379(6) 0.6065(4) 0.0419(13) Uani 1 1 d U
H22 H 0.4910 0.8091 0.5984 0.050 Uiso 1 1 calc R
C25 C 0.4771(6) 0.5269(6) 0.6295(4) 0.0404(13) Uani 1 1 d U
H25 H 0.4742 0.4558 0.6377 0.048 Uiso 1 1 calc R
C26 C 0.5662(6) 0.6240(6) 0.6764(4) 0.0368(13) Uani 1 1 d U
H26 H 0.6229 0.6173 0.7155 0.044 Uiso 1 1 calc R
C20 C 0.6667(7) 0.8355(6) 0.7198(4) 0.0390(12) Uani 1 1 d U
H20A H 0.6246 0.8727 0.7603 0.047 Uiso 1 1 calc R
H20B H 0.7286 0.8130 0.7484 0.047 Uiso 1 1 calc R
O7 O 1.0002(5) 1.2023(4) 0.0744(3) 0.0433(10) Uani 1 1 d U
C15 C 1.1050(6) 1.5301(5) 0.3454(4) 0.0319(12) Uani 1 1 d U
O5 O 1.1303(5) 1.5834(4) 0.2909(3) 0.0468(11) Uani 1 1 d U
N3 N 0.2322(5) 0.3471(5) 0.5612(3) 0.0359(11) Uani 1 1 d U
C27 C 0.2945(7) 0.4305(6) 0.5162(4) 0.0440(14) Uani 1 1 d U
H27A H 0.2319 0.4546 0.4898 0.053 Uiso 1 1 calc R
H27B H 0.3346 0.3940 0.4740 0.053 Uiso 1 1 calc R
O6 O 1.1185(4) 1.5785(4) 0.4197(3) 0.0414(11) Uani 1 1 d U
C30 C 0.1407(7) 0.3555(6) 0.6073(4) 0.0424(14) Uani 1 1 d U
H30 H 0.1030 0.4127 0.6122 0.051 Uiso 1 1 calc R
C28 C 0.2616(7) 0.2530(6) 0.5705(5) 0.0447(14) Uani 1 1 d U
H28 H 0.3220 0.2249 0.5462 0.054 Uiso 1 1 calc R
C29 C 0.1864(7) 0.2088(6) 0.6215(5) 0.0468(15) Uani 1 1 d U
H29 H 0.1864 0.1435 0.6384 0.056 Uiso 1 1 calc R
N4 N 0.1110(6) 0.2719(5) 0.6451(4) 0.0437(13) Uani 1 1 d U

loop_
_atom_site_aniso_label
_atom_site_aniso_U_11
_atom_site_aniso_U_22
_atom_site_aniso_U_33
_atom_site_aniso_U_23
_atom_site_aniso_U_13
_atom_site_aniso_U_12
I1 0.0469(3) 0.0309(3) 0.0367(2) -0.00158(19) 0.0057(2) 0.0050(2)
O4 0.052(2) 0.041(2) 0.032(2) -0.0065(19) 0.0188(19) 0.008(2)
O3 0.047(2) 0.048(2) 0.028(2) 0.0066(19) 0.0137(19) 0.010(2)
C8 0.037(3) 0.038(3) 0.027(2) 0.004(2) 0.008(2) 0.011(2)
C5 0.035(3) 0.032(2) 0.026(2) 0.005(2) 0.008(2) 0.012(2)
C4 0.035(2) 0.027(2) 0.026(2) 0.006(2) 0.009(2) 0.009(2)
C3 0.038(3) 0.025(3) 0.024(2) 0.003(2) 0.006(2) 0.010(2)
C6 0.039(2) 0.030(2) 0.031(2) 0.003(2) 0.011(2) 0.008(2)
C2 0.041(3) 0.031(3) 0.028(2) 0.004(2) 0.011(2) 0.011(2)
C1 0.039(3) 0.028(2) 0.032(2) 0.004(2) 0.010(2) 0.012(2)
O1 0.060(3) 0.051(3) 0.042(2) 0.002(2) 0.023(2) 0.003(2)
C7 0.079(3) 0.057(2) 0.066(2) -0.010(2) 0.026(2) -0.011(2)
O2 0.079(3) 0.057(2) 0.066(2) -0.010(2) 0.026(2) -0.011(2)
Ag1 0.0471(3) 0.0410(3) 0.0345(3) 0.0006(2) 0.0173(2) 0.0023(3)
I2 0.0771(4) 0.0313(3) 0.0453(3) 0.0134(2) 0.0312(3) 0.0092(2)
Ag2 0.0595(5) 0.0491(5) 0.0287(4) -0.0075(3) 0.0138(4) 0.0168(4)
Ag5 0.0553(5) 0.0573(6) 0.0436(4) 0.0197(4) 0.0186(4) 0.0055(4)
Ag3 0.0520(4) 0.0223(3) 0.0700(4) 0.0120(3) 0.0121(3) 0.0063(2)
Ag4 0.0541(4) 0.0658(4) 0.0431(3) 0.0150(3) 0.0148(3) -0.0109(3)
N8 0.043(3) 0.038(3) 0.037(2) 0.013(2) 0.010(2) 0.008(2)
N7 0.033(2) 0.035(2) 0.034(2) 0.013(2) 0.008(2) 0.011(2)
C42 0.040(3) 0.038(3) 0.044(3) 0.009(2) 0.006(2) 0.013(2)
C44 0.036(3) 0.034(3) 0.037(2) 0.013(2) 0.006(2) 0.014(2)
C43 0.046(3) 0.037(3) 0.042(3) 0.012(2) 0.008(3) 0.013(2)
C35 0.033(2) 0.037(2) 0.032(2) 0.013(2) 0.008(2) 0.008(2)
C39 0.038(2) 0.037(2) 0.037(2) 0.017(2) 0.004(2) 0.009(2)
C36 0.040(2) 0.035(2) 0.040(2) 0.013(2) 0.002(2) 0.012(2)
C40 0.035(3) 0.042(3) 0.036(2) 0.016(2) 0.002(2) 0.011(2)
C37 0.037(3) 0.041(3) 0.039(3) 0.016(2) -0.001(2) 0.013(2)
C38 0.033(2) 0.036(2) 0.030(2) 0.014(2) 0.008(2) 0.010(2)
C41 0.038(3) 0.037(3) 0.037(2) 0.015(2) 0.007(2) 0.009(2)
C34 0.043(3) 0.040(3) 0.034(2) 0.016(2) 0.004(2) 0.007(2)
C33 0.038(2) 0.036(2) 0.035(2) 0.012(2) 0.005(2) 0.009(2)
C32 0.042(3) 0.039(3) 0.044(3) 0.007(3) 0.004(3) 0.011(2)
N6 0.037(2) 0.034(2) 0.033(2) 0.013(2) 0.005(2) 0.006(2)
N5 0.040(2) 0.038(2) 0.037(2) 0.013(2) 0.007(2) 0.005(2)
C31 0.048(3) 0.040(3) 0.044(3) 0.013(3) 0.001(3) 0.009(3)
N2 0.034(2) 0.032(2) 0.034(2) 0.0123(19) 0.006(2) 0.0083(19)
N1 0.043(2) 0.029(2) 0.043(2) 0.012(2) 0.010(2) 0.010(2)
C18 0.039(3) 0.036(3) 0.045(3) 0.015(2) 0.006(2) 0.011(2)
C17 0.038(3) 0.040(3) 0.044(3) 0.009(2) 0.014(2) 0.006(2)
C19 0.038(2) 0.035(2) 0.042(2) 0.012(2) 0.009(2) 0.007(2)
C9 0.031(2) 0.022(2) 0.032(2) 0.007(2) 0.004(2) 0.013(2)
C14 0.035(2) 0.024(2) 0.027(2) 0.003(2) 0.006(2) 0.014(2)
C13 0.036(2) 0.023(2) 0.026(2) 0.010(2) 0.006(2) 0.013(2)
C10 0.034(2) 0.028(2) 0.028(2) 0.006(2) 0.006(2) 0.011(2)
C12 0.039(2) 0.025(2) 0.031(2) 0.006(2) 0.006(2) 0.014(2)
C11 0.032(2) 0.023(2) 0.028(2) 0.004(2) 0.008(2) 0.015(2)
C16 0.036(3) 0.027(3) 0.029(2) 0.003(2) 0.010(2) 0.010(2)
O8 0.049(2) 0.034(2) 0.038(2) -0.0001(19) 0.0070(19) 0.0180(19)
C21 0.035(2) 0.035(2) 0.032(2) 0.016(2) 0.009(2) 0.007(2)
C23 0.039(3) 0.042(3) 0.039(3) 0.015(2) 0.000(2) 0.004(2)
C24 0.035(3) 0.039(3) 0.034(2) 0.014(2) 0.011(2) 0.004(2)
C22 0.044(3) 0.037(3) 0.044(2) 0.017(2) 0.001(2) 0.006(2)
C25 0.042(3) 0.037(3) 0.041(2) 0.018(2) 0.004(2) 0.004(2)
C26 0.038(3) 0.036(3) 0.036(3) 0.016(2) 0.000(2) 0.006(2)
C20 0.041(2) 0.038(2) 0.038(2) 0.0150(19) 0.005(2) 0.0068(19)
O7 0.060(2) 0.042(2) 0.029(2) 0.0032(19) 0.0095(19) 0.022(2)
C15 0.033(3) 0.024(2) 0.038(3) 0.003(2) 0.006(2) 0.011(2)
O5 0.059(3) 0.025(2) 0.049(2) 0.006(2) 0.009(2) 0.003(2)
N3 0.032(2) 0.036(2) 0.037(2) 0.012(2) 0.007(2) 0.003(2)
C27 0.042(3) 0.042(3) 0.041(3) 0.014(2) 0.008(2) -0.001(2)
O6 0.049(2) 0.027(2) 0.039(2) -0.0056(19) 0.000(2) 0.0087(19)
C30 0.040(3) 0.040(3) 0.047(3) 0.013(2) 0.007(2) 0.010(2)
C28 0.041(3) 0.041(3) 0.054(3) 0.012(3) 0.008(3) 0.013(2)
C29 0.046(3) 0.038(3) 0.055(3) 0.015(3) 0.002(3) 0.009(3)
N4 0.042(3) 0.041(3) 0.043(3) 0.014(2) 0.009(2) 0.001(2)

loop_
_atom_type_symbol
_atom_type_description
_atom_type_scat_dispersion_real
_atom_type_scat_dispersion_imag
_atom_type_scat_source
C C 0.0033 0.0016 'International Tables Vol C Tables 4.2.6.8 and 6.1.1.4'
H H 0.0000 0.0000 'International Tables Vol C Tables 4.2.6.8 and 6.1.1.4'
N N 0.0061 0.0033 'International Tables Vol C Tables 4.2.6.8 and 6.1.1.4'
O O 0.0106 0.0060 'International Tables Vol C Tables 4.2.6.8 and 6.1.1.4'
Ag Ag -0.8971 1.1015 'International Tables Vol C Tables 4.2.6.8 and 6.1.1.4'
I I -0.4742 1.8119 'International Tables Vol C Tables 4.2.6.8 and 6.1.1.4'

loop_
_geom_angle_atom_site_label_1
_geom_angle_atom_site_label_2
_geom_angle_atom_site_label_3
_geom_angle
_geom_angle_site_symmetry_1
_geom_angle_site_symmetry_3
C8 O4 Ag2 113.1(4) . .
C8 O3 Ag3 115.1(4) . 1_654
O3 C8 O4 125.7(6) . .
O3 C8 C5 120.0(6) . .
O4 C8 C5 114.3(6) . .
C6 C5 C4 120.2(5) . .
C6 C5 C8 120.8(6) . .
C4 C5 C8 119.0(5) . .
C3 C4 C5 118.7(6) . .
C3 C4 H4 120.6 . .
C5 C4 H4 120.6 . .
C4 C3 C2 121.3(6) . .
C4 C3 I1 120.8(5) . .
C2 C3 I1 117.9(4) . .
C5 C6 C1 120.8(6) . .
C5 C6 H6 119.6 . .
C1 C6 H6 119.6 . .
C1 C2 C3 119.8(5) . .
C1 C2 H2 120.1 . .
C3 C2 H2 120.1 . .
C2 C1 C6 119.1(6) . .
C2 C1 C7 120.3(6) . .
C6 C1 C7 120.6(6) . .
C7 O1 Ag1 99.4(5) . .
O2 C7 O1 124.6(8) . .
O2 C7 C1 117.1(7) . .
O1 C7 C1 116.4(7) . .
O1 Ag1 O7 102.89(17) . .
O1 Ag1 O8 129.49(16) . 2_775
O7 Ag1 O8 124.39(17) . 2_775
O1 Ag1 Ag1 152.38(16) . 2_775
O7 Ag1 Ag1 81.85(12) . 2_775
O8 Ag1 Ag1 61.09(11) 2_775 2_775
C13 I2 Ag3 122.22(16) . .
O4 Ag2 O4 180.0(3) 2_874 .
N8 Ag5 N8 180.000(2) 2_567 .
N1 Ag3 O6 160.03(19) . 2_786
N1 Ag3 O3 103.08(19) . 1_456
O6 Ag3 O3 96.35(16) 2_786 1_456
N1 Ag3 O5 121.52(19) . 2_786
O6 Ag3 O5 53.00(15) 2_786 2_786
O3 Ag3 O5 90.39(16) 1_456 2_786
N1 Ag3 Ag4 69.06(15) . .
O6 Ag3 Ag4 94.87(12) 2_786 .
O3 Ag3 Ag4 130.15(10) 1_456 .
O5 Ag3 Ag4 59.66(12) 2_786 .
N1 Ag3 I2 86.43(14) . .
O6 Ag3 I2 92.03(11) 2_786 .
O3 Ag3 I2 107.86(10) 1_456 .
O5 Ag3 I2 142.76(11) 2_786 .
Ag4 Ag3 I2 120.09(2) . .
N5 Ag4 N4 173.7(2) . 1_665
N5 Ag4 Ag3 100.97(16) . .
N4 Ag4 Ag3 82.38(17) 1_665 .
C44 N8 C43 106.5(5) . .
C44 N8 Ag5 124.5(5) . .
C43 N8 Ag5 129.1(5) . .
C44 N7 C42 107.5(6) . .
C44 N7 C41 126.2(6) . .
C42 N7 C41 126.1(5) . .
C43 C42 N7 105.4(6) . .
C43 C42 H42 127.3 . .
N7 C42 H42 127.3 . .
N8 C44 N7 111.2(6) . .
N8 C44 H44 124.4 . .
N7 C44 H44 124.4 . .
C42 C43 N8 109.4(6) . .
C42 C43 H43 125.3 . .
N8 C43 H43 125.3 . .
C36 C35 C40 118.0(6) . .
C36 C35 C34 122.4(6) . .
C40 C35 C34 119.6(6) . .
C38 C39 C40 121.9(6) . .
C38 C39 H39 119.1 . .
C40 C39 H39 119.1 . .
C37 C36 C35 121.7(6) . .
C37 C36 H36 119.2 . .
C35 C36 H36 119.2 . .
C35 C40 C39 119.8(6) . .
C35 C40 H40 120.1 . .
C39 C40 H40 120.1 . .
C38 C37 C36 120.1(6) . .
C38 C37 H37 119.9 . .
C36 C37 H37 119.9 . .
C39 C38 C37 118.5(6) . .
C39 C38 C41 121.7(6) . .
C37 C38 C41 119.8(6) . .
N7 C41 C38 113.0(5) . .
N7 C41 H41A 109.0 . .
C38 C41 H41A 109.0 . .
N7 C41 H41B 109.0 . .
C38 C41 H41B 109.0 . .
H41A C41 H41B 107.8 . .
N6 C34 C35 113.8(5) . .
N6 C34 H34A 108.8 . .
C35 C34 H34A 108.8 . .
N6 C34 H34B 108.8 . .
C35 C34 H34B 108.8 . .
H34A C34 H34B 107.7 . .
N5 C33 N6 110.5(6) . .
N5 C33 H33 124.7 . .
N6 C33 H33 124.7 . .
C31 C32 N6 108.4(6) . .
C31 C32 H32 125.8 . .
N6 C32 H32 125.8 . .
C33 N6 C32 106.4(6) . .
C33 N6 C34 125.9(6) . .
C32 N6 C34 127.6(6) . .
C33 N5 C31 106.4(6) . .
C33 N5 Ag4 131.9(5) . .
C31 N5 Ag4 121.5(5) . .
C32 C31 N5 108.2(7) . .
C32 C31 H31 125.9 . .
N5 C31 H31 125.9 . .
C19 N2 C18 106.9(6) . .
C19 N2 C20 126.6(6) . .
C18 N2 C20 126.4(6) . .
C19 N1 C17 104.6(6) . .
C19 N1 Ag3 127.8(5) . .
C17 N1 Ag3 127.0(4) . .
C17 C18 N2 106.8(6) . .
C17 C18 H18 126.6 . .
N2 C18 H18 126.6 . .
C18 C17 N1 110.2(6) . .
C18 C17 H17 124.9 . .
N1 C17 H17 124.9 . .
N1 C19 N2 111.5(6) . .
N1 C19 H19 124.3 . .
N2 C19 H19 124.3 . .
C10 C9 C14 119.2(6) . .
C10 C9 C15 119.6(6) . .
C14 C9 C15 121.3(5) . .
C13 C14 C9 119.0(5) . .
C13 C14 H14 120.5 . .
C9 C14 H14 120.5 . .
C14 C13 C12 122.4(6) . .
C14 C13 I2 120.8(4) . .
C12 C13 I2 116.8(4) . .
C9 C10 C11 120.9(6) . .
C9 C10 H10 119.6 . .
C11 C10 H10 119.6 . .
C11 C12 C13 118.5(6) . .
C11 C12 H12 120.7 . .
C13 C12 H12 120.7 . .
C12 C11 C10 119.9(5) . .
C12 C11 C16 119.8(5) . .
C10 C11 C16 120.2(5) . .
O7 C16 O8 125.4(6) . .
O7 C16 C11 117.5(5) . .
O8 C16 C11 117.1(6) . .
C16 O8 Ag1 116.7(4) . 2_775
C26 C21 C22 118.8(6) . .
C26 C21 C20 120.3(6) . .
C22 C21 C20 120.9(6) . .
C24 C23 C22 121.1(7) . .
C24 C23 H23 119.5 . .
C22 C23 H23 119.5 . .
C23 C24 C25 118.1(6) . .
C23 C24 C27 119.5(6) . .
C25 C24 C27 122.4(6) . .
C23 C22 C21 120.5(7) . .
C23 C22 H22 119.8 . .
C21 C22 H22 119.8 . .
C26 C25 C24 120.6(6) . .
C26 C25 H25 119.7 . .
C24 C25 H25 119.7 . .
C21 C26 C25 120.8(7) . .
C21 C26 H26 119.6 . .
C25 C26 H26 119.6 . .
N2 C20 C21 113.0(5) . .
N2 C20 H20A 109.0 . .
C21 C20 H20A 109.0 . .
N2 C20 H20B 109.0 . .
C21 C20 H20B 109.0 . .
H20A C20 H20B 107.8 . .
C16 O7 Ag1 102.6(4) . .
O5 C15 O6 123.2(6) . .
O5 C15 C9 118.0(6) . .
O6 C15 C9 118.8(6) . .
C15 O5 Ag3 87.2(4) . 2_786
C30 N3 C28 106.5(6) . .
C30 N3 C27 125.5(6) . .
C28 N3 C27 127.8(6) . .
N3 C27 C24 113.1(6) . .
N3 C27 H27A 109.0 . .
C24 C27 H27A 109.0 . .
N3 C27 H27B 109.0 . .
C24 C27 H27B 109.0 . .
H27A C27 H27B 107.8 . .
C15 O6 Ag3 96.5(4) . 2_786
N4 C30 N3 111.1(6) . .
N4 C30 H30 124.4 . .
N3 C30 H30 124.4 . .
C29 C28 N3 106.4(6) . .
C29 C28 H28 126.8 . .
N3 C28 H28 126.8 . .
C28 C29 N4 110.6(7) . .
C28 C29 H29 124.7 . .
N4 C29 H29 124.7 . .
C30 N4 C29 105.3(6) . .
C30 N4 Ag4 127.2(5) . 1_445
C29 N4 Ag4 126.9(5) . 1_445

loop_
_geom_bond_atom_site_label_1
_geom_bond_atom_site_label_2
_geom_bond_distance
_geom_bond_site_symmetry_2
I1 C3 2.111(6) .
O4 C8 1.278(8) .
O4 Ag2 2.112(4) .
O3 C8 1.224(8) .
O3 Ag3 2.460(5) 1_654
C8 C5 1.519(8) .
C5 C6 1.380(9) .
C5 C4 1.396(9) .
C4 C3 1.381(8) .
C4 H4 0.9300 .
C3 C2 1.390(9) .
C6 C1 1.395(8) .
C6 H6 0.9300 .
C2 C1 1.385(9) .
C2 H2 0.9300 .
C1 C7 1.560(7) .
O1 C7 1.191(9) .
O1 Ag1 2.305(5) .
C7 O2 1.180(10) .
Ag1 O7 2.339(4) .
Ag1 O8 2.403(5) 2_775
Ag1 Ag1 2.9912(11) 2_775
I2 C13 2.105(6) .
I2 Ag3 3.1425(8) .
Ag2 O4 2.112(4) 2_874
Ag5 N8 2.102(5) 2_567
Ag5 N8 2.102(5) .
Ag3 N1 2.222(5) .
Ag3 O6 2.365(5) 2_786
Ag3 O3 2.460(5) 1_456
Ag3 O5 2.565(5) 2_786
Ag3 Ag4 3.1082(10) .
Ag4 N5 2.124(5) .
Ag4 N4 2.125(6) 1_665
N8 C44 1.313(8) .
N8 C43 1.358(9) .
N7 C44 1.329(8) .
N7 C42 1.379(9) .
N7 C41 1.468(8) .
C42 C43 1.362(10) .
C42 H42 0.9300 .
C44 H44 0.9300 .
C43 H43 0.9300 .
C35 C36 1.382(9) .
C35 C40 1.388(9) .
C35 C34 1.498(9) .
C39 C38 1.369(9) .
C39 C40 1.388(10) .
C39 H39 0.9300 .
C36 C37 1.381(10) .
C36 H36 0.9300 .
C40 H40 0.9300 .
C37 C38 1.382(9) .
C37 H37 0.9300 .
C38 C41 1.517(9) .
C41 H41A 0.9700 .
C41 H41B 0.9700 .
C34 N6 1.468(8) .
C34 H34A 0.9700 .
C34 H34B 0.9700 .
C33 N5 1.320(8) .
C33 N6 1.349(8) .
C33 H33 0.9300 .
C32 C31 1.335(10) .
C32 N6 1.356(9) .
C32 H32 0.9300 .
N5 C31 1.376(9) .
C31 H31 0.9300 .
N2 C19 1.334(9) .
N2 C18 1.355(8) .
N2 C20 1.478(8) .
N1 C19 1.329(8) .
N1 C17 1.363(9) .
C18 C17 1.338(10) .
C18 H18 0.9300 .
C17 H17 0.9300 .
C19 H19 0.9300 .
C9 C10 1.393(8) .
C9 C14 1.394(8) .
C9 C15 1.501(9) .
C14 C13 1.379(8) .
C14 H14 0.9300 .
C13 C12 1.388(8) .
C10 C11 1.396(9) .
C10 H10 0.9300 .
C12 C11 1.384(9) .
C12 H12 0.9300 .
C11 C16 1.518(8) .
C16 O7 1.239(8) .
C16 O8 1.254(7) .
O8 Ag1 2.403(5) 2_775
C21 C26 1.367(9) .
C21 C22 1.387(10) .
C21 C20 1.515(9) .
C23 C24 1.373(10) .
C23 C22 1.383(10) .
C23 H23 0.9300 .
C24 C25 1.394(10) .
C24 C27 1.515(10) .
C22 H22 0.9300 .
C25 C26 1.384(10) .
C25 H25 0.9300 .
C26 H26 0.9300 .
C20 H20A 0.9700 .
C20 H20B 0.9700 .
C15 O5 1.256(8) .
C15 O6 1.254(8) .
O5 Ag3 2.565(5) 2_786
N3 C30 1.341(8) .
N3 C28 1.361(9) .
N3 C27 1.470(8) .
C27 H27A 0.9700 .
C27 H27B 0.9700 .
O6 Ag3 2.365(5) 2_786
C30 N4 1.322(9) .
C30 H30 0.9300 .
C28 C29 1.337(10) .
C28 H28 0.9300 .
C29 N4 1.345(9) .
C29 H29 0.9300 .
N4 Ag4 2.125(6) 1_445

loop_
_geom_torsion_atom_site_label_1
_geom_torsion_atom_site_label_2
_geom_torsion_atom_site_label_3
_geom_torsion_atom_site_label_4
_geom_torsion
_geom_torsion_site_symmetry_1
_geom_torsion_site_symmetry_4
Ag3 O3 C8 O4 -80.5(8) 1_654 .
Ag3 O3 C8 C5 100.5(6) 1_654 .
Ag2 O4 C8 O3 6.5(9) . .
Ag2 O4 C8 C5 -174.5(4) . .
O3 C8 C5 C6 163.0(7) . .
O4 C8 C5 C6 -16.1(9) . .
O3 C8 C5 C4 -15.7(10) . .
O4 C8 C5 C4 165.2(6) . .
C6 C5 C4 C3 0.8(9) . .
C8 C5 C4 C3 179.5(6) . .
C5 C4 C3 C2 -3.0(10) . .
C5 C4 C3 I1 175.5(5) . .
C4 C5 C6 C1 1.9(10) . .
C8 C5 C6 C1 -176.9(6) . .
C4 C3 C2 C1 2.5(10) . .
I1 C3 C2 C1 -176.0(5) . .
C3 C2 C1 C6 0.2(10) . .
C3 C2 C1 C7 -177.5(7) . .
C5 C6 C1 C2 -2.3(10) . .
C5 C6 C1 C7 175.4(8) . .
Ag1 O1 C7 O2 -17.0(13) . .
Ag1 O1 C7 C1 179.2(7) . .
C2 C1 C7 O2 -163.8(9) . .
C6 C1 C7 O2 18.6(14) . .
C2 C1 C7 O1 1.3(14) . .
C6 C1 C7 O1 -176.4(8) . .
C7 O1 Ag1 O7 -169.4(7) . .
C7 O1 Ag1 O8 -9.4(8) . 2_775
C7 O1 Ag1 Ag1 93.5(7) . 2_775
C13 I2 Ag3 N1 -146.2(2) . .
C13 I2 Ag3 O6 13.9(2) . 2_786
C13 I2 Ag3 O3 111.2(2) . 1_456
C13 I2 Ag3 O5 -4.6(3) . 2_786
C13 I2 Ag3 Ag4 -82.9(2) . .
N1 Ag3 Ag4 N5 -71.3(2) . .
O6 Ag3 Ag4 N5 120.88(19) 2_786 .
O3 Ag3 Ag4 N5 18.4(2) 1_456 .
O5 Ag3 Ag4 N5 79.4(2) 2_786 .
I2 Ag3 Ag4 N5 -143.93(16) . .
N1 Ag3 Ag4 N4 103.3(2) . 1_665
O6 Ag3 Ag4 N4 -64.5(2) 2_786 1_665
O3 Ag3 Ag4 N4 -167.1(2) 1_456 1_665
O5 Ag3 Ag4 N4 -106.0(2) 2_786 1_665
I2 Ag3 Ag4 N4 30.65(17) . 1_665
C44 N7 C42 C43 -0.6(8) . .
C41 N7 C42 C43 175.5(6) . .
C43 N8 C44 N7 0.5(8) . .
Ag5 N8 C44 N7 179.7(4) . .
C42 N7 C44 N8 0.1(8) . .
C41 N7 C44 N8 -176.1(6) . .
N7 C42 C43 N8 0.9(8) . .
C44 N8 C43 C42 -0.9(8) . .
Ag5 N8 C43 C42 180.0(5) . .
C40 C35 C36 C37 -1.0(10) . .
C34 C35 C36 C37 179.0(6) . .
C36 C35 C40 C39 1.5(9) . .
C34 C35 C40 C39 -178.6(6) . .
C38 C39 C40 C35 -0.3(10) . .
C35 C36 C37 C38 -0.6(10) . .
C40 C39 C38 C37 -1.3(10) . .
C40 C39 C38 C41 177.2(6) . .
C36 C37 C38 C39 1.7(10) . .
C36 C37 C38 C41 -176.8(6) . .
C44 N7 C41 C38 77.8(8) . .
C42 N7 C41 C38 -97.6(8) . .
C39 C38 C41 N7 43.4(8) . .
C37 C38 C41 N7 -138.1(6) . .
C36 C35 C34 N6 -44.1(9) . .
C40 C35 C34 N6 136.0(6) . .
N5 C33 N6 C32 1.1(8) . .
N5 C33 N6 C34 178.7(6) . .
C31 C32 N6 C33 -0.1(8) . .
C31 C32 N6 C34 -177.6(6) . .
C35 C34 N6 C33 -80.0(8) . .
C35 C34 N6 C32 97.0(8) . .
N6 C33 N5 C31 -1.7(8) . .
N6 C33 N5 Ag4 -176.8(4) . .
Ag3 Ag4 N5 C33 109.7(6) . .
Ag3 Ag4 N5 C31 -64.8(5) . .
N6 C32 C31 N5 -0.9(8) . .
C33 N5 C31 C32 1.6(8) . .
Ag4 N5 C31 C32 177.3(5) . .
O6 Ag3 N1 C19 130.7(6) 2_786 .
O3 Ag3 N1 C19 -35.6(6) 1_456 .
O5 Ag3 N1 C19 63.0(6) 2_786 .
Ag4 Ag3 N1 C19 92.7(6) . .
I2 Ag3 N1 C19 -143.1(6) . .
O6 Ag3 N1 C17 -38.5(9) 2_786 .
O3 Ag3 N1 C17 155.1(6) 1_456 .
O5 Ag3 N1 C17 -106.2(6) 2_786 .
Ag4 Ag3 N1 C17 -76.6(6) . .
I2 Ag3 N1 C17 47.6(6) . .
C19 N2 C18 C17 1.7(8) . .
C20 N2 C18 C17 177.9(6) . .
N2 C18 C17 N1 -1.6(8) . .
C19 N1 C17 C18 0.9(8) . .
Ag3 N1 C17 C18 172.1(5) . .
C17 N1 C19 N2 0.3(8) . .
Ag3 N1 C19 N2 -170.9(4) . .
C18 N2 C19 N1 -1.2(8) . .
C20 N2 C19 N1 -177.4(6) . .
C10 C9 C14 C13 -1.1(9) . .
C15 C9 C14 C13 177.8(6) . .
C9 C14 C13 C12 3.9(10) . .
C9 C14 C13 I2 -173.9(4) . .
Ag3 I2 C13 C14 -8.9(6) . .
Ag3 I2 C13 C12 173.2(4) . .
C14 C9 C10 C11 -1.8(9) . .
C15 C9 C10 C11 179.3(6) . .
C14 C13 C12 C11 -3.6(10) . .
I2 C13 C12 C11 174.2(5) . .
C13 C12 C11 C10 0.6(9) . .
C13 C12 C11 C16 -175.8(6) . .
C9 C10 C11 C12 2.0(9) . .
C9 C10 C11 C16 178.4(6) . .
C12 C11 C16 O7 129.0(7) . .
C10 C11 C16 O7 -47.4(9) . .
C12 C11 C16 O8 -50.4(9) . .
C10 C11 C16 O8 133.3(6) . .
O7 C16 O8 Ag1 -54.7(8) . 2_775
C11 C16 O8 Ag1 124.6(5) . 2_775
C22 C23 C24 C25 -0.9(10) . .
C22 C23 C24 C27 -179.1(6) . .
C24 C23 C22 C21 0.3(11) . .
C26 C21 C22 C23 0.7(10) . .
C20 C21 C22 C23 -178.2(6) . .
C23 C24 C25 C26 0.5(10) . .
C27 C24 C25 C26 178.6(6) . .
C22 C21 C26 C25 -1.1(10) . .
C20 C21 C26 C25 177.8(6) . .
C24 C25 C26 C21 0.5(10) . .
C19 N2 C20 C21 98.5(8) . .
C18 N2 C20 C21 -76.9(8) . .
C26 C21 C20 N2 135.5(6) . .
C22 C21 C20 N2 -45.7(9) . .
O8 C16 O7 Ag1 -9.0(8) . .
C11 C16 O7 Ag1 171.7(5) . .
O1 Ag1 O7 C16 -106.0(4) . .
O8 Ag1 O7 C16 92.7(4) 2_775 .
Ag1 Ag1 O7 C16 46.3(4) 2_775 .
C10 C9 C15 O5 18.6(9) . .
C14 C9 C15 O5 -160.3(6) . .
C10 C9 C15 O6 -163.8(6) . .
C14 C9 C15 O6 17.3(9) . .
O6 C15 O5 Ag3 3.8(7) . 2_786
C9 C15 O5 Ag3 -178.7(5) . 2_786
C30 N3 C27 C24 78.1(9) . .
C28 N3 C27 C24 -95.6(8) . .
C23 C24 C27 N3 -138.0(7) . .
C25 C24 C27 N3 43.9(9) . .
O5 C15 O6 Ag3 -4.2(7) . 2_786
C9 C15 O6 Ag3 178.4(5) . 2_786
C28 N3 C30 N4 0.0(8) . .
C27 N3 C30 N4 -174.9(6) . .
C30 N3 C28 C29 0.2(8) . .
C27 N3 C28 C29 174.9(7) . .
N3 C28 C29 N4 -0.3(9) . .
N3 C30 N4 C29 -0.1(8) . .
N3 C30 N4 Ag4 171.8(4) . 1_445
C28 C29 N4 C30 0.2(9) . .
C28 C29 N4 Ag4 -171.7(5) . 1_445
